data_4316996
loop_
_publ_author_name
'Albert Escuer'
'Beatriz Cordero'
'Merc\`e Font-Bardia'
'Teresa Calvet'

_publ_section_title
;
 Anionic Tuning of the Dimensionality in Copper Oximato Chemistry
;
_journal_name_full 'Inorganic Chemistry'
_journal_page_first 9752
_journal_page_last 9754
_journal_paper_doi 10.1021/ic101636r
_journal_volume 49
_journal_year 2010
_chemical_compound_source 'synthesis as described'
_chemical_formula_moiety 'C38 H42 Cl3 Cu6 N18 O8, Cl'
_chemical_formula_sum 'C38 H42 Cl4 Cu6 N18 O8'
_chemical_formula_weight 1402.00
_space_group_IT_number 15
_symmetry_cell_setting monoclinic
_symmetry_Int_Tables_number 15
_symmetry_space_group_name_Hall '-C 2yc'
_symmetry_space_group_name_H-M 'C 1 2/c 1'
_atom_sites_solution_hydrogens geom
_atom_sites_solution_primary direct
_atom_sites_solution_secondary difmap
_audit_creation_date 2009-04-20T15:54:40-00:00
_audit_creation_method 'WinGX routine CIF_UPDATE'
_cell_angle_alpha 90
_cell_angle_beta 97.282(14)
_cell_angle_gamma 90
_cell_formula_units_Z 4
_cell_length_a 14.333(6)
_cell_length_b 24.720(10)
_cell_length_c 18.872(7)
_cell_measurement_reflns_used 496
_cell_measurement_temperature 100(2)
_cell_measurement_theta_max 15.37
_cell_measurement_theta_min 2.86
_cell_measurement_wavelength 0.71073
_cell_volume 6633(5)
_computing_cell_refinement 'APPEX2 (BRUKER AXS, 2005)'
_computing_data_collection 'APPEX2 (BRUKER AXS, 2005)'
_computing_data_reduction 'APPEX2 (BRUKER AXS, 2005)'
_computing_molecular_graphics 'Ortep-3 for Windows (Farrugia, 1997)'
_computing_publication_material 'WinGX publication routines (Farrugia, 1999)'
_computing_structure_refinement 'SHELXL-97 (Sheldrick, 1997)'
_computing_structure_solution 'SIR-97  (Giacovazzo et all, 1999'
_diffrn_ambient_temperature 100(2)
_diffrn_measured_fraction_theta_full 0.995
_diffrn_measured_fraction_theta_max 0.995
_diffrn_measurement_device 'four-circle diffractometer'
_diffrn_measurement_device_type 'BRUKER APPEX-II CCD'
_diffrn_measurement_method 'omega and phi scans'
_diffrn_radiation_monochromator graphite
_diffrn_radiation_probe x-ray
_diffrn_radiation_source 'fine-focus sealed tube'
_diffrn_radiation_type MoK\a
_diffrn_radiation_wavelength 0.7107
_diffrn_reflns_av_R_equivalents 0.1769
_diffrn_reflns_av_unetI/netI 0.1529
_diffrn_reflns_limit_h_max 12
_diffrn_reflns_limit_h_min -13
_diffrn_reflns_limit_k_max 22
_diffrn_reflns_limit_k_min 0
_diffrn_reflns_limit_l_max 17
_diffrn_reflns_limit_l_min 0
_diffrn_reflns_number 15152
_diffrn_reflns_theta_full 18.85
_diffrn_reflns_theta_max 18.85
_diffrn_reflns_theta_min 1.65
_exptl_absorpt_coefficient_mu 2.103
_exptl_absorpt_correction_T_max 0.959
_exptl_absorpt_correction_T_min 0.868
_exptl_absorpt_correction_type multi-scan
_exptl_absorpt_process_details 'BRUKER SADABS'
_exptl_crystal_colour colourless
_exptl_crystal_density_diffrn 1.398
_exptl_crystal_density_method 'not measured'
_exptl_crystal_description prism
_exptl_crystal_F_000 2808.0
_exptl_crystal_size_max 0.2
_exptl_crystal_size_mid 0.14
_exptl_crystal_size_min 0.02
_platon_squeeze_details
;
;
_refine_diff_density_max 1.144
_refine_diff_density_min -1.015
_refine_diff_density_rms 0.174
_refine_ls_extinction_coef 0.00001(5)
_refine_ls_extinction_expression Fc^*^=kFc[1+0.001xFc^2^\l^3^/sin(2\q)]^-1/4^
_refine_ls_extinction_method SHELXL
_refine_ls_goodness_of_fit_ref 0.930
_refine_ls_hydrogen_treatment constr
_refine_ls_matrix_type full
_refine_ls_number_parameters 175
_refine_ls_number_reflns 2591
_refine_ls_number_restraints 320
_refine_ls_restrained_S_all 0.877
_refine_ls_R_factor_all 0.1445
_refine_ls_R_factor_gt 0.0853
_refine_ls_shift/su_max 0.000
_refine_ls_shift/su_mean 0.000
_refine_ls_structure_factor_coef Fsqd
_refine_ls_weighting_details 'calc w=1/[\s^2^(Fo^2^)+(0.1306P)^2^+0.0000P] where P=(Fo^2^+2Fc^2^)/3'
_refine_ls_weighting_scheme calc
_refine_ls_wR_factor_gt 0.2018
_refine_ls_wR_factor_ref 0.2254
_reflns_number_gt 1326
_reflns_number_total 2591
_reflns_threshold_expression >2\s(I)
_cod_data_source_file ic101636r_si_002_3.cif
_cod_data_source_block af07fu2n
_cod_database_code 4316996

loop_
_space_group_symop_operation_xyz
'x, y, z'
'-x, y, -z+1/2'
'x+1/2, y+1/2, z'
'-x+1/2, y+1/2, -z+1/2'
'-x, -y, -z'
'x, -y, z-1/2'
'-x+1/2, -y+1/2, -z'
'x+1/2, -y+1/2, z-1/2'

loop_
_atom_site_label
_atom_site_type_symbol
_atom_site_fract_x
_atom_site_fract_y
_atom_site_fract_z
_atom_site_U_iso_or_equiv
_atom_site_adp_type
_atom_site_occupancy
_atom_site_symmetry_multiplicity
_atom_site_calc_flag
_atom_site_refinement_flags
_atom_site_disorder_assembly
_atom_site_disorder_group
Cu1 Cu 0.40242(15) 0.09610(9) 0.12822(14) 0.0384(6) Uani 1 1 d U . .
Cu2 Cu 0.22585(15) 0.01803(8) 0.10679(13) 0.0384(6) Uani 1 1 d U . .
Cu3 Cu 0.19204(15) 0.14036(9) 0.11009(14) 0.0384(6) Uani 1 1 d U . .
N1 N 0.1206(10) 0.2091(6) 0.0870(8) 0.0376(15) Uani 1 1 d U . .
C2 C 0.0296(13) 0.2167(7) 0.0774(10) 0.0418(9) Uani 1 1 d U . .
H2 H -0.0113 0.1868 0.0812 0.050 Uiso 1 1 calc R . .
C3 C -0.0084(13) 0.2678(7) 0.0616(10) 0.0418(9) Uani 1 1 d U . .
H3 H -0.0747 0.2720 0.0521 0.050 Uiso 1 1 calc R . .
N4 N 0.0465(10) 0.3105(6) 0.0596(8) 0.0376(15) Uani 1 1 d U . .
C5 C 0.1399(12) 0.3020(7) 0.0693(11) 0.045(5) Uani 1 1 d U . .
H5 H 0.1801 0.3321 0.0653 0.053 Uiso 1 1 calc R . .
C6 C 0.1808(12) 0.2522(7) 0.0847(10) 0.0358(16) Uani 1 1 d U . .
C7 C 0.2781(12) 0.2409(7) 0.0928(10) 0.0358(16) Uani 1 1 d U . .
C8 C 0.3545(11) 0.2833(7) 0.0917(10) 0.0358(16) Uani 1 1 d U . .
H8A H 0.3586 0.3050 0.1354 0.054 Uiso 1 1 calc R . .
H8B H 0.3392 0.3069 0.0500 0.054 Uiso 1 1 calc R . .
H8C H 0.4149 0.2654 0.0888 0.054 Uiso 1 1 calc R . .
N9 N 0.2982(10) 0.1897(5) 0.1082(8) 0.0348(19) Uani 1 1 d U . .
O10 O 0.3878(8) 0.1741(4) 0.1193(7) 0.0418(9) Uani 1 1 d U . .
N11 N 0.5262(10) 0.0960(6) 0.0906(8) 0.0376(15) Uani 1 1 d U . .
C12 C 0.5828(12) 0.1361(7) 0.0823(10) 0.037(2) Uani 1 1 d U . .
H12 H 0.5620 0.1722 0.0878 0.044 Uiso 1 1 calc R . .
C13 C 0.6734(12) 0.1270(7) 0.0655(10) 0.037(2) Uani 1 1 d U . .
H13 H 0.7095 0.1573 0.0543 0.044 Uiso 1 1 calc R . .
N14 N 0.7121(10) 0.0780(6) 0.0642(8) 0.0376(15) Uani 1 1 d U . .
C15 C 0.6531(12) 0.0361(7) 0.0721(10) 0.041(5) Uani 1 1 d U . .
H15 H 0.6758 0.0002 0.0688 0.049 Uiso 1 1 calc R . .
C16 C 0.5611(12) 0.0440(7) 0.0848(10) 0.0358(16) Uani 1 1 d U . .
C17 C 0.4929(13) 0.0004(7) 0.0949(10) 0.0358(16) Uani 1 1 d U . .
C18 C 0.5163(12) -0.0591(6) 0.0909(10) 0.0358(16) Uani 1 1 d U . .
H18A H 0.5458 -0.0716 0.1378 0.054 Uiso 1 1 calc R . .
H18B H 0.5599 -0.0646 0.0555 0.054 Uiso 1 1 calc R . .
H18C H 0.4585 -0.0798 0.0769 0.054 Uiso 1 1 calc R . .
N19 N 0.4133(10) 0.0153(5) 0.1112(8) 0.0348(19) Uani 1 1 d U . .
O20 O 0.3446(8) -0.0182(5) 0.1170(7) 0.0418(9) Uani 1 1 d U . .
N21 N 0.1531(10) -0.0504(6) 0.0882(8) 0.0376(15) Uani 1 1 d U . .
C22 C 0.1860(13) -0.1004(7) 0.0781(10) 0.037(2) Uani 1 1 d U . .
H22 H 0.2521 -0.1059 0.0819 0.044 Uiso 1 1 calc R . .
C23 C 0.1259(12) -0.1448(7) 0.0622(10) 0.037(2) Uani 1 1 d U . .
H23 H 0.1507 -0.1795 0.0534 0.044 Uiso 1 1 calc R . .
N24 N 0.0320(10) -0.1374(6) 0.0595(8) 0.0376(15) Uani 1 1 d U . .
C25 C -0.0009(13) -0.0878(7) 0.0691(10) 0.034(4) Uani 1 1 d U . .
H25 H -0.0670 -0.0826 0.0657 0.041 Uiso 1 1 calc R . .
C26 C 0.0581(12) -0.0434(7) 0.0839(10) 0.0358(16) Uani 1 1 d U . .
C27 C 0.0264(12) 0.0140(7) 0.0958(10) 0.0358(16) Uani 1 1 d U . .
C28 C -0.0708(11) 0.0292(7) 0.0966(10) 0.0358(16) Uani 1 1 d U . .
H28A H -0.0840 0.0321 0.1462 0.054 Uiso 1 1 calc R . .
H28B H -0.1117 0.0017 0.0717 0.054 Uiso 1 1 calc R . .
H28C H -0.0825 0.0642 0.0727 0.054 Uiso 1 1 calc R . .
N29 N 0.0956(10) 0.0445(6) 0.1057(8) 0.0348(19) Uani 1 1 d U . .
O30 O 0.0808(8) 0.0989(5) 0.1155(7) 0.0418(9) Uani 1 1 d U . .
Cl1 Cl 0.2500 -0.2500 0.0000 0.0418(9) Uani 1 2 d S . .
Cl2 Cl 0.5000 0.0965(3) 0.2500 0.0418(9) Uani 1 2 d SU . .
Cl3 Cl 0.2442(3) 0.08216(17) 0.0004(3) 0.0418(9) Uani 1 1 d U . .
O1W O 0.2788(8) 0.0847(4) 0.1591(7) 0.0418(9) Uani 1 1 d U . .
C2W C 0.2734(12) 0.0797(8) 0.2397(10) 0.047(5) Uani 1 1 d U . .
H2W1 H 0.3096 0.0481 0.2586 0.071 Uiso 1 1 calc R . .
H2W2 H 0.2076 0.0755 0.2478 0.071 Uiso 1 1 calc R . .
H2W3 H 0.2996 0.1124 0.2641 0.071 Uiso 1 1 calc R . .

loop_
_atom_site_aniso_label
_atom_site_aniso_U_11
_atom_site_aniso_U_22
_atom_site_aniso_U_33
_atom_site_aniso_U_23
_atom_site_aniso_U_13
_atom_site_aniso_U_12
Cu1 0.0281(10) 0.0004(9) 0.0857(12) 0.0009(7) 0.0035(7) 0.0004(7)
Cu2 0.0281(10) 0.0004(9) 0.0857(12) 0.0009(7) 0.0035(7) 0.0004(7)
Cu3 0.0281(10) 0.0004(9) 0.0857(12) 0.0009(7) 0.0035(7) 0.0004(7)
N1 0.030(3) 0.008(2) 0.075(4) 0.004(3) 0.008(3) 0.001(2)
C2 0.0296(17) 0.0065(16) 0.088(2) -0.0028(17) 0.0027(16) -0.0004(15)
C3 0.0296(17) 0.0065(16) 0.088(2) -0.0028(17) 0.0027(16) -0.0004(15)
N4 0.030(3) 0.008(2) 0.075(4) 0.004(3) 0.008(3) 0.001(2)
C5 0.026(6) 0.003(7) 0.105(15) 0.006(10) 0.010(10) -0.001(6)
C6 0.031(3) 0.004(2) 0.072(4) -0.001(3) 0.004(3) -0.001(2)
C7 0.031(3) 0.004(2) 0.072(4) -0.001(3) 0.004(3) -0.001(2)
C8 0.031(3) 0.004(2) 0.072(4) -0.001(3) 0.004(3) -0.001(2)
N9 0.029(3) 0.003(3) 0.070(6) 0.000(4) -0.003(4) 0.001(3)
O10 0.0296(17) 0.0065(16) 0.088(2) -0.0028(17) 0.0027(16) -0.0004(15)
N11 0.030(3) 0.008(2) 0.075(4) 0.004(3) 0.008(3) 0.001(2)
C12 0.031(5) 0.005(4) 0.074(7) 0.004(5) 0.006(5) 0.002(3)
C13 0.031(5) 0.005(4) 0.074(7) 0.004(5) 0.006(5) 0.002(3)
N14 0.030(3) 0.008(2) 0.075(4) 0.004(3) 0.008(3) 0.001(2)
C15 0.031(8) 0.009(7) 0.082(14) -0.008(10) 0.004(10) -0.001(6)
C16 0.031(3) 0.004(2) 0.072(4) -0.001(3) 0.004(3) -0.001(2)
C17 0.031(3) 0.004(2) 0.072(4) -0.001(3) 0.004(3) -0.001(2)
C18 0.031(3) 0.004(2) 0.072(4) -0.001(3) 0.004(3) -0.001(2)
N19 0.029(3) 0.003(3) 0.070(6) 0.000(4) -0.003(4) 0.001(3)
O20 0.0296(17) 0.0065(16) 0.088(2) -0.0028(17) 0.0027(16) -0.0004(15)
N21 0.030(3) 0.008(2) 0.075(4) 0.004(3) 0.008(3) 0.001(2)
C22 0.031(5) 0.005(4) 0.074(7) 0.004(5) 0.006(5) 0.002(3)
C23 0.031(5) 0.005(4) 0.074(7) 0.004(5) 0.006(5) 0.002(3)
N24 0.030(3) 0.008(2) 0.075(4) 0.004(3) 0.008(3) 0.001(2)
C25 0.026(8) 0.010(7) 0.068(13) 0.000(9) 0.013(9) 0.001(5)
C26 0.031(3) 0.004(2) 0.072(4) -0.001(3) 0.004(3) -0.001(2)
C27 0.031(3) 0.004(2) 0.072(4) -0.001(3) 0.004(3) -0.001(2)
C28 0.031(3) 0.004(2) 0.072(4) -0.001(3) 0.004(3) -0.001(2)
N29 0.029(3) 0.003(3) 0.070(6) 0.000(4) -0.003(4) 0.001(3)
O30 0.0296(17) 0.0065(16) 0.088(2) -0.0028(17) 0.0027(16) -0.0004(15)
Cl1 0.0296(17) 0.0065(16) 0.088(2) -0.0028(17) 0.0027(16) -0.0004(15)
Cl2 0.0296(17) 0.0065(16) 0.088(2) -0.0028(17) 0.0027(16) -0.0004(15)
Cl3 0.0296(17) 0.0065(16) 0.088(2) -0.0028(17) 0.0027(16) -0.0004(15)
O1W 0.0296(17) 0.0065(16) 0.088(2) -0.0028(17) 0.0027(16) -0.0004(15)
C2W 0.027(12) 0.032(13) 0.081(7) 0.003(7) 0.000(8) 0.002(10)

loop_
_atom_type_symbol
_atom_type_description
_atom_type_scat_dispersion_real
_atom_type_scat_dispersion_imag
_atom_type_scat_source
C C 0.0033 0.0016 'International Tables Vol C Tables 4.2.6.8 and 6.1.1.4'
H H 0 0 'International Tables Vol C Tables 4.2.6.8 and 6.1.1.4'
N N 0.0061 0.0033 'International Tables Vol C Tables 4.2.6.8 and 6.1.1.4'
O O 0.0106 0.006 'International Tables Vol C Tables 4.2.6.8 and 6.1.1.4'
Cl Cl 0.1484 0.1585 'International Tables Vol C Tables 4.2.6.8 and 6.1.1.4'
Cu Cu 0.3201 1.2651 'International Tables Vol C Tables 4.2.6.8 and 6.1.1.4'

loop_
_geom_angle_atom_site_label_1
_geom_angle_atom_site_label_2
_geom_angle_atom_site_label_3
_geom_angle
_geom_angle_site_symmetry_1
_geom_angle_site_symmetry_3
_geom_angle_publ_flag
O10 Cu1 O1W 94.4(5) . . ?
O10 Cu1 N11 93.5(5) . . ?
O1W Cu1 N11 171.0(5) . . ?
O10 Cu1 N19 166.0(6) . . ?
O1W Cu1 N19 89.8(5) . . ?
N11 Cu1 N19 81.5(6) . . ?
O10 Cu1 Cl2 96.6(4) . . ?
O1W Cu1 Cl2 98.5(4) . . ?
N11 Cu1 Cl2 84.8(4) . . ?
N19 Cu1 Cl2 95.9(4) . . ?
O20 Cu2 N29 169.9(6) . . ?
O20 Cu2 N21 93.4(5) . . ?
N29 Cu2 N21 78.9(6) . . ?
O20 Cu2 O1W 93.4(5) . . ?
N29 Cu2 O1W 91.7(5) . . ?
N21 Cu2 O1W 159.1(5) . . ?
O20 Cu2 Cl3 100.8(4) . . ?
N29 Cu2 Cl3 88.7(4) . . ?
N21 Cu2 Cl3 118.9(5) . . ?
O1W Cu2 Cl3 79.1(4) . . ?
O30 Cu3 N9 173.6(5) . . ?
O30 Cu3 O1W 94.6(5) . . ?
N9 Cu3 O1W 89.9(5) . . ?
O30 Cu3 N1 93.4(5) . . ?
N9 Cu3 N1 81.0(6) . . ?
O1W Cu3 N1 162.6(6) . . ?
O30 Cu3 Cl3 94.0(4) . . ?
N9 Cu3 Cl3 91.5(4) . . ?
O1W Cu3 Cl3 76.9(4) . . ?
N1 Cu3 Cl3 117.9(5) . . ?
C2 N1 C6 120.2(15) . . ?
C2 N1 Cu3 128.7(12) . . ?
C6 N1 Cu3 111.1(11) . . ?
N1 C2 C3 120.9(17) . . ?
N1 C2 H2 119.5 . . ?
C3 C2 H2 119.5 . . ?
N4 C3 C2 121.0(17) . . ?
N4 C3 H3 119.5 . . ?
C2 C3 H3 119.5 . . ?
C3 N4 C5 117.2(15) . . ?
N4 C5 C6 123.9(17) . . ?
N4 C5 H5 118.0 . . ?
C6 C5 H5 118.0 . . ?
N1 C6 C5 116.6(16) . . ?
N1 C6 C7 117.2(16) . . ?
C5 C6 C7 126.0(17) . . ?
N9 C7 C6 113.4(16) . . ?
N9 C7 C8 121.8(16) . . ?
C6 C7 C8 124.5(16) . . ?
C7 C8 H8A 109.5 . . ?
C7 C8 H8B 109.5 . . ?
H8A C8 H8B 109.5 . . ?
C7 C8 H8C 109.5 . . ?
H8A C8 H8C 109.5 . . ?
H8B C8 H8C 109.5 . . ?
C7 N9 O10 119.3(14) . . ?
C7 N9 Cu3 117.0(12) . . ?
O10 N9 Cu3 123.6(10) . . ?
N9 O10 Cu1 113.1(9) . . ?
C12 N11 C16 117.3(15) . . ?
C12 N11 Cu1 129.6(12) . . ?
C16 N11 Cu1 112.1(11) . . ?
N11 C12 C13 121.0(17) . . ?
N11 C12 H12 119.5 . . ?
C13 C12 H12 119.5 . . ?
N14 C13 C12 123.6(16) . . ?
N14 C13 H13 118.2 . . ?
C12 C13 H13 118.2 . . ?
C13 N14 C15 115.2(15) . . ?
N14 C15 C16 122.1(17) . . ?
N14 C15 H15 118.9 . . ?
C16 C15 H15 118.9 . . ?
C15 C16 N11 120.3(16) . . ?
C15 C16 C17 125.3(16) . . ?
N11 C16 C17 114.3(14) . . ?
N19 C17 C16 116.5(15) . . ?
N19 C17 C18 120.3(16) . . ?
C16 C17 C18 123.0(15) . . ?
C17 C18 H18A 109.5 . . ?
C17 C18 H18B 109.5 . . ?
H18A C18 H18B 109.5 . . ?
C17 C18 H18C 109.5 . . ?
H18A C18 H18C 109.5 . . ?
H18B C18 H18C 109.5 . . ?
C17 N19 O20 123.2(14) . . ?
C17 N19 Cu1 114.3(12) . . ?
O20 N19 Cu1 122.5(10) . . ?
N19 O20 Cu2 111.6(9) . . ?
C22 N21 C26 118.3(15) . . ?
C22 N21 Cu2 128.3(12) . . ?
C26 N21 Cu2 113.4(11) . . ?
N21 C22 C23 122.2(16) . . ?
N21 C22 H22 118.9 . . ?
C23 C22 H22 118.9 . . ?
N24 C23 C22 118.8(16) . . ?
N24 C23 H23 120.6 . . ?
C22 C23 H23 120.6 . . ?
C25 N24 C23 119.2(15) . . ?
N24 C25 C26 122.4(16) . . ?
N24 C25 H25 118.8 . . ?
C26 C25 H25 118.8 . . ?
N21 C26 C25 119.1(16) . . ?
N21 C26 C27 115.3(15) . . ?
C25 C26 C27 125.6(16) . . ?
N29 C27 C28 126.3(16) . . ?
N29 C27 C26 110.0(15) . . ?
C28 C27 C26 123.6(16) . . ?
C27 C28 H28A 109.5 . . ?
C27 C28 H28B 109.5 . . ?
H28A C28 H28B 109.5 . . ?
C27 C28 H28C 109.5 . . ?
H28A C28 H28C 109.5 . . ?
H28B C28 H28C 109.5 . . ?
C27 N29 O30 118.7(14) . . ?
C27 N29 Cu2 122.4(12) . . ?
O30 N29 Cu2 118.9(10) . . ?
N29 O30 Cu3 111.9(9) . . ?
Cu1 Cl2 Cu1 179.5(3) . 2_655 ?
Cu2 Cl3 Cu3 70.59(15) . . ?
C2W O1W Cu1 117.9(10) . . ?
C2W O1W Cu3 114.0(9) . . ?
Cu1 O1W Cu3 107.3(6) . . ?
C2W O1W Cu2 110.8(9) . . ?
Cu1 O1W Cu2 105.6(5) . . ?
Cu3 O1W Cu2 99.3(5) . . ?
O1W C2W H2W1 109.5 . . ?
O1W C2W H2W2 109.5 . . ?
H2W1 C2W H2W2 109.5 . . ?
O1W C2W H2W3 109.5 . . ?
H2W1 C2W H2W3 109.5 . . ?
H2W2 C2W H2W3 109.5 . . ?

loop_
_geom_bond_atom_site_label_1
_geom_bond_atom_site_label_2
_geom_bond_distance
_geom_bond_site_symmetry_2
_geom_bond_publ_flag
Cu1 O10 1.945(11) . ?
Cu1 O1W 1.955(11) . ?
Cu1 N11 1.993(13) . ?
Cu1 N19 2.033(14) . ?
Cu1 Cl2 2.534(3) . ?
Cu2 O20 1.911(11) . ?
Cu2 N29 1.976(13) . ?
Cu2 N21 1.995(14) . ?
Cu2 O1W 2.020(11) . ?
Cu2 Cl3 2.598(5) . ?
Cu3 O30 1.909(11) . ?
Cu3 N9 1.954(13) . ?
Cu3 O1W 2.000(12) . ?
Cu3 N1 2.003(14) . ?
Cu3 Cl3 2.704(5) . ?
N1 C2 1.309(19) . ?
N1 C6 1.37(2) . ?
C2 C3 1.39(2) . ?
C2 H2 0.9500 . ?
C3 N4 1.319(19) . ?
C3 H3 0.9500 . ?
N4 C5 1.345(19) . ?
C5 C6 1.38(2) . ?
C5 H5 0.9500 . ?
C6 C7 1.41(2) . ?
C7 N9 1.32(2) . ?
C7 C8 1.52(2) . ?
C8 H8A 0.9800 . ?
C8 H8B 0.9800 . ?
C8 H8C 0.9800 . ?
N9 O10 1.332(15) . ?
N11 C12 1.305(19) . ?
N11 C16 1.39(2) . ?
C12 C13 1.39(2) . ?
C12 H12 0.9500 . ?
C13 N14 1.333(19) . ?
C13 H13 0.9500 . ?
N14 C15 1.36(2) . ?
C15 C16 1.38(2) . ?
C15 H15 0.9500 . ?
C16 C17 1.48(2) . ?
C17 N19 1.273(18) . ?
C17 C18 1.51(2) . ?
C18 H18A 0.9800 . ?
C18 H18B 0.9800 . ?
C18 H18C 0.9800 . ?
N19 O20 1.301(15) . ?
N21 C22 1.35(2) . ?
N21 C26 1.365(19) . ?
C22 C23 1.40(2) . ?
C22 H22 0.9500 . ?
C23 N24 1.353(19) . ?
C23 H23 0.9500 . ?
N24 C25 1.33(2) . ?
C25 C26 1.39(2) . ?
C25 H25 0.9500 . ?
C26 C27 1.51(2) . ?
C27 N29 1.242(19) . ?
C27 C28 1.44(2) . ?
C28 H28A 0.9800 . ?
C28 H28B 0.9800 . ?
C28 H28C 0.9800 . ?
N29 O30 1.376(16) . ?
Cl2 Cu1 2.534(3) 2_655 ?
O1W C2W 1.54(2) . ?
C2W H2W1 0.9800 . ?
C2W H2W2 0.9800 . ?
C2W H2W3 0.9800 . ?

loop_
_geom_torsion_atom_site_label_1
_geom_torsion_atom_site_label_2
_geom_torsion_atom_site_label_3
_geom_torsion_atom_site_label_4
_geom_torsion
_geom_torsion_site_symmetry_1
_geom_torsion_site_symmetry_2
_geom_torsion_site_symmetry_3
_geom_torsion_site_symmetry_4
_geom_torsion_publ_flag
O30 Cu3 N1 C2 -2.6(17) . . . . ?
N9 Cu3 N1 C2 -179.3(17) . . . . ?
O1W Cu3 N1 C2 -120(2) . . . . ?
Cl3 Cu3 N1 C2 93.7(16) . . . . ?
O30 Cu3 N1 C6 174.8(12) . . . . ?
N9 Cu3 N1 C6 -1.9(12) . . . . ?
O1W Cu3 N1 C6 57(2) . . . . ?
Cl3 Cu3 N1 C6 -88.9(12) . . . . ?
C6 N1 C2 C3 3(3) . . . . ?
Cu3 N1 C2 C3 179.9(13) . . . . ?
N1 C2 C3 N4 -4(3) . . . . ?
C2 C3 N4 C5 4(3) . . . . ?
C3 N4 C5 C6 -4(3) . . . . ?
C2 N1 C6 C5 -2(3) . . . . ?
Cu3 N1 C6 C5 -179.9(14) . . . . ?
C2 N1 C6 C7 -177.6(17) . . . . ?
Cu3 N1 C6 C7 5(2) . . . . ?
N4 C5 C6 N1 3(3) . . . . ?
N4 C5 C6 C7 177.6(18) . . . . ?
N1 C6 C7 N9 -6(3) . . . . ?
C5 C6 C7 N9 179.3(18) . . . . ?
N1 C6 C7 C8 -179.9(17) . . . . ?
C5 C6 C7 C8 5(3) . . . . ?
C6 C7 N9 O10 -178.0(14) . . . . ?
C8 C7 N9 O10 -4(3) . . . . ?
C6 C7 N9 Cu3 4(2) . . . . ?
C8 C7 N9 Cu3 178.3(13) . . . . ?
O1W Cu3 N9 C7 -166.3(14) . . . . ?
N1 Cu3 N9 C7 -1.2(14) . . . . ?
Cl3 Cu3 N9 C7 116.8(13) . . . . ?
O1W Cu3 N9 O10 15.9(13) . . . . ?
N1 Cu3 N9 O10 -179.0(13) . . . . ?
Cl3 Cu3 N9 O10 -61.0(12) . . . . ?
C7 N9 O10 Cu1 -172.1(13) . . . . ?
Cu3 N9 O10 Cu1 5.7(15) . . . . ?
O1W Cu1 O10 N9 -24.6(11) . . . . ?
N11 Cu1 O10 N9 151.2(11) . . . . ?
N19 Cu1 O10 N9 83(2) . . . . ?
Cl2 Cu1 O10 N9 -123.6(10) . . . . ?
O10 Cu1 N11 C12 15.1(17) . . . . ?
N19 Cu1 N11 C12 -178.0(17) . . . . ?
Cl2 Cu1 N11 C12 -81.3(16) . . . . ?
O10 Cu1 N11 C16 -177.0(12) . . . . ?
N19 Cu1 N11 C16 -10.2(12) . . . . ?
Cl2 Cu1 N11 C16 86.6(12) . . . . ?
C16 N11 C12 C13 2(3) . . . . ?
Cu1 N11 C12 C13 169.8(13) . . . . ?
N11 C12 C13 N14 -7(3) . . . . ?
C12 C13 N14 C15 8(3) . . . . ?
C13 N14 C15 C16 -4(3) . . . . ?
N14 C15 C16 N11 -1(3) . . . . ?
N14 C15 C16 C17 -179.2(18) . . . . ?
C12 N11 C16 C15 1(3) . . . . ?
Cu1 N11 C16 C15 -168.3(14) . . . . ?
C12 N11 C16 C17 179.9(16) . . . . ?
Cu1 N11 C16 C17 10(2) . . . . ?
C15 C16 C17 N19 175.1(19) . . . . ?
N11 C16 C17 N19 -4(3) . . . . ?
C15 C16 C17 C18 -1(3) . . . . ?
N11 C16 C17 C18 -180.0(17) . . . . ?
C16 C17 N19 O20 175.3(15) . . . . ?
C18 C17 N19 O20 -8(3) . . . . ?
C16 C17 N19 Cu1 -5(2) . . . . ?
C18 C17 N19 Cu1 171.3(13) . . . . ?
O10 Cu1 N19 C17 79(3) . . . . ?
O1W Cu1 N19 C17 -173.7(14) . . . . ?
N11 Cu1 N19 C17 8.6(14) . . . . ?
Cl2 Cu1 N19 C17 -75.2(13) . . . . ?
O10 Cu1 N19 O20 -102(2) . . . . ?
O1W Cu1 N19 O20 5.8(13) . . . . ?
N11 Cu1 N19 O20 -171.9(13) . . . . ?
Cl2 Cu1 N19 O20 104.3(12) . . . . ?
C17 N19 O20 Cu2 -158.5(15) . . . . ?
Cu1 N19 O20 Cu2 22.0(15) . . . . ?
N29 Cu2 O20 N19 -157(3) . . . . ?
N21 Cu2 O20 N19 162.7(11) . . . . ?
O1W Cu2 O20 N19 -37.1(11) . . . . ?
Cl3 Cu2 O20 N19 42.4(11) . . . . ?
O20 Cu2 N21 C22 -7.6(16) . . . . ?
N29 Cu2 N21 C22 179.1(16) . . . . ?
O1W Cu2 N21 C22 -116.2(18) . . . . ?
Cl3 Cu2 N21 C22 96.8(15) . . . . ?
O20 Cu2 N21 C26 174.0(12) . . . . ?
N29 Cu2 N21 C26 0.7(12) . . . . ?
O1W Cu2 N21 C26 65(2) . . . . ?
Cl3 Cu2 N21 C26 -81.6(12) . . . . ?
C26 N21 C22 C23 1(3) . . . . ?
Cu2 N21 C22 C23 -177.0(13) . . . . ?
N21 C22 C23 N24 -3(3) . . . . ?
C22 C23 N24 C25 3(3) . . . . ?
C23 N24 C25 C26 -2(3) . . . . ?
C22 N21 C26 C25 0(3) . . . . ?
Cu2 N21 C26 C25 178.2(13) . . . . ?
C22 N21 C26 C27 180.0(16) . . . . ?
Cu2 N21 C26 C27 -1(2) . . . . ?
N24 C25 C26 N21 1(3) . . . . ?
N24 C25 C26 C27 -179.7(17) . . . . ?
N21 C26 C27 N29 2(2) . . . . ?
C25 C26 C27 N29 -178.0(17) . . . . ?
N21 C26 C27 C28 -177.2(16) . . . . ?
C25 C26 C27 C28 3(3) . . . . ?
C28 C27 N29 O30 -3(3) . . . . ?
C26 C27 N29 O30 178.2(14) . . . . ?
C28 C27 N29 Cu2 177.6(14) . . . . ?
C26 C27 N29 Cu2 -1(2) . . . . ?
O20 Cu2 N29 C27 -41(4) . . . . ?
N21 Cu2 N29 C27 0.4(15) . . . . ?
O1W Cu2 N29 C27 -160.8(15) . . . . ?
Cl3 Cu2 N29 C27 120.1(15) . . . . ?
O20 Cu2 N29 O30 140(3) . . . . ?
N21 Cu2 N29 O30 -179.0(13) . . . . ?
O1W Cu2 N29 O30 19.9(12) . . . . ?
Cl3 Cu2 N29 O30 -59.2(11) . . . . ?
C27 N29 O30 Cu3 -168.0(13) . . . . ?
Cu2 N29 O30 Cu3 11.4(14) . . . . ?
O1W Cu3 O30 N29 -37.3(11) . . . . ?
N1 Cu3 O30 N29 158.2(11) . . . . ?
Cl3 Cu3 O30 N29 39.9(10) . . . . ?
O20 Cu2 Cl3 Cu3 -127.5(4) . . . . ?
N29 Cu2 Cl3 Cu3 55.9(4) . . . . ?
N21 Cu2 Cl3 Cu3 132.5(5) . . . . ?
O1W Cu2 Cl3 Cu3 -36.1(3) . . . . ?
O30 Cu3 Cl3 Cu2 -57.0(4) . . . . ?
N9 Cu3 Cl3 Cu2 126.4(4) . . . . ?
O1W Cu3 Cl3 Cu2 36.9(3) . . . . ?
N1 Cu3 Cl3 Cu2 -153.0(5) . . . . ?
O10 Cu1 O1W C2W -97.3(11) . . . . ?
N19 Cu1 O1W C2W 96.0(11) . . . . ?
Cl2 Cu1 O1W C2W 0.1(11) . . . . ?
O10 Cu1 O1W Cu3 33.0(6) . . . . ?
N19 Cu1 O1W Cu3 -133.6(6) . . . . ?
Cl2 Cu1 O1W Cu3 130.4(5) . . . . ?
O10 Cu1 O1W Cu2 138.3(6) . . . . ?
N19 Cu1 O1W Cu2 -28.4(6) . . . . ?
Cl2 Cu1 O1W Cu2 -124.3(5) . . . . ?
O30 Cu3 O1W C2W -72.3(10) . . . . ?
N9 Cu3 O1W C2W 103.0(11) . . . . ?
N1 Cu3 O1W C2W 45(2) . . . . ?
Cl3 Cu3 O1W C2W -165.3(10) . . . . ?
O30 Cu3 O1W Cu1 155.2(6) . . . . ?
N9 Cu3 O1W Cu1 -29.4(6) . . . . ?
N1 Cu3 O1W Cu1 -87.5(18) . . . . ?
Cl3 Cu3 O1W Cu1 62.2(5) . . . . ?
O30 Cu3 O1W Cu2 45.5(6) . . . . ?
N9 Cu3 O1W Cu2 -139.1(6) . . . . ?
N1 Cu3 O1W Cu2 162.8(15) . . . . ?
Cl3 Cu3 O1W Cu2 -47.5(4) . . . . ?
O20 Cu2 O1W C2W -89.8(10) . . . . ?
N29 Cu2 O1W C2W 81.4(10) . . . . ?
N21 Cu2 O1W C2W 19(2) . . . . ?
Cl3 Cu2 O1W C2W 169.8(9) . . . . ?
O20 Cu2 O1W Cu1 38.9(6) . . . . ?
N29 Cu2 O1W Cu1 -149.8(6) . . . . ?
N21 Cu2 O1W Cu1 147.6(13) . . . . ?
Cl3 Cu2 O1W Cu1 -61.5(5) . . . . ?
O20 Cu2 O1W Cu3 149.9(5) . . . . ?
N29 Cu2 O1W Cu3 -38.8(6) . . . . ?
N21 Cu2 O1W Cu3 -101.4(15) . . . . ?
Cl3 Cu2 O1W Cu3 49.5(4) . . . . ?

loop_
_platon_squeeze_void_nr
_platon_squeeze_void_average_x
_platon_squeeze_void_average_y
_platon_squeeze_void_average_z
_platon_squeeze_void_volume
_platon_squeeze_void_count_electrons
_platon_squeeze_void_content
1 -0.022 0.259 0.250 1185 475 ' '
2 -0.001 0.066 0.750 1185 476 ' '
